data_1513308
loop_
_publ_author_name
'Lovely, Carl J.'
'Du, Hongwang'
'He, Yong'
'Rasika Dias, H. V.'

_publ_section_title
;
 Oxidative Rearrangement of Imidazoles with Dimethyldioxirane
;
_journal_issue 5
_journal_name_full 'Organic Letters'
_journal_page_first 735
_journal_page_last 738
_journal_paper_doi 10.1021/ol036403w
_journal_volume 6
_journal_year 2004
_chemical_formula_sum 'C31.5 H41 N3 O4 Si'
_chemical_formula_weight 553.76
_chemical_name_systematic
; 
 ? 
;
_space_group_IT_number 2
_symmetry_space_group_name_Hall '-P 1'
_symmetry_space_group_name_H-M 'P -1'
_atom_sites_solution_hydrogens geom
_atom_sites_solution_primary direct
_atom_sites_solution_secondary difmap
_audit_creation_method SHELXL
_cell_angle_alpha 81.50(3)
_cell_angle_beta 81.42(3)
_cell_angle_gamma 76.87(3)
_cell_formula_units_Z 4
_cell_length_a 9.860(2)
_cell_length_b 15.874(3)
_cell_length_c 20.790(4)
_cell_measurement_temperature 293(2)
_cell_volume 3111.5(11)
_computing_structure_refinement 'SHELXL-93 (Sheldrick, 1993)'
_computing_structure_solution 'SHELXS-86 (Sheldrick, 1990)'
_diffrn_ambient_temperature 293(2)
_diffrn_radiation_monochromator graphite
_diffrn_radiation_source 'fine-focus sealed tube'
_diffrn_radiation_type MoK\a
_diffrn_radiation_wavelength 0.71073
_diffrn_reflns_av_R_equivalents 0.0282
_diffrn_reflns_av_sigmaI/netI 0.0457
_diffrn_reflns_limit_h_max 10
_diffrn_reflns_limit_h_min -10
_diffrn_reflns_limit_k_max 17
_diffrn_reflns_limit_k_min -17
_diffrn_reflns_limit_l_max 23
_diffrn_reflns_limit_l_min -23
_diffrn_reflns_number 19607
_diffrn_reflns_theta_max 23.38
_diffrn_reflns_theta_min 1.00
_exptl_absorpt_coefficient_mu 0.114
_exptl_crystal_density_diffrn 1.182
_exptl_crystal_F_000 1188
_refine_diff_density_max 0.500
_refine_diff_density_min -0.304
_refine_diff_density_rms 0.045
_refine_ls_extinction_method none
_refine_ls_goodness_of_fit_all 1.135
_refine_ls_goodness_of_fit_obs 1.247
_refine_ls_matrix_type full
_refine_ls_number_parameters 712
_refine_ls_number_reflns 8976
_refine_ls_number_restraints 0
_refine_ls_restrained_S_all 1.167
_refine_ls_restrained_S_obs 1.247
_refine_ls_R_factor_all 0.0924
_refine_ls_R_factor_obs 0.0564
_refine_ls_shift/esd_max -0.248
_refine_ls_shift/esd_mean 0.017
_refine_ls_structure_factor_coef Fsqd
_refine_ls_weighting_details 'w=1/[\s^2^(Fo^2^)+(0.1000P)^2^+0.0000P] where P=(Fo^2^+2Fc^2^)/3'
_refine_ls_weighting_scheme calc
_refine_ls_wR_factor_all 0.1881
_refine_ls_wR_factor_obs 0.1584
_reflns_number_observed 5785
_reflns_number_total 8978
_reflns_observed_criterion >2sigma(I)
_cod_data_source_file ol036403wsup1.cif
_cod_data_source_block sgb
_cod_depositor_comments
;
The following automatic conversions were performed:

'_refine_ls_weighting_scheme' value 'calc
w=1/[\s^2^(Fo^2^)+(0.1000P)^2^+0.0000P] where P=(Fo^2^+2Fc^2^)/3' was
changed to 'calc'. New tag '_refine_ls_weighting_details' was
created. The value of the new tag was set to
'w=1/[\s^2^(Fo^2^)+(0.1000P)^2^+0.0000P] where P=(Fo^2^+2Fc^2^)/3'.

Automatic conversion script
Id: cif_fix_values 3143 2015-03-26 13:38:13Z robertas 
;
_cod_original_formula_sum 'C31.50 H41 N3 O4 Si'
_cod_database_code 1513308

loop_
_symmetry_equiv_pos_as_xyz
'x, y, z'
'-x, -y, -z'

loop_
_atom_site_aniso_label
_atom_site_aniso_U_11
_atom_site_aniso_U_22
_atom_site_aniso_U_33
_atom_site_aniso_U_23
_atom_site_aniso_U_13
_atom_site_aniso_U_12
Si4A 0.0579(6) 0.0698(7) 0.0541(6) -0.0093(5) -0.0131(5) -0.0147(5)
O1A 0.084(2) 0.070(2) 0.0462(13) -0.0016(11) -0.0068(12) -0.0438(14)
O3A 0.093(2) 0.085(2) 0.0505(14) -0.0082(13) -0.0242(13) -0.0412(15)
O5A 0.058(2) 0.079(2) 0.0550(13) 0.0142(12) -0.0139(11) -0.0310(12)
O42A 0.0581(14) 0.0530(13) 0.0588(13) 0.0006(11) -0.0151(11) -0.0188(11)
N2A 0.067(2) 0.058(2) 0.0354(14) 0.0010(12) -0.0100(13) -0.0249(14)
N6A 0.066(2) 0.063(2) 0.041(2) 0.0064(13) -0.0098(13) -0.0304(15)
N8A 0.071(2) 0.055(2) 0.0371(14) -0.0005(13) -0.0073(12) -0.0269(14)
C1A 0.070(2) 0.045(2) 0.039(2) 0.0044(14) -0.014(2) -0.021(2)
C3A 0.064(2) 0.053(2) 0.046(2) 0.003(2) -0.016(2) -0.020(2)
C4A 0.058(2) 0.050(2) 0.051(2) 0.003(2) -0.018(2) -0.023(2)
C5A 0.059(2) 0.052(2) 0.046(2) 0.0117(15) -0.016(2) -0.021(2)
C7A 0.074(2) 0.072(2) 0.039(2) -0.001(2) -0.008(2) -0.032(2)
C9A 0.058(2) 0.043(2) 0.039(2) 0.0025(14) -0.0097(15) -0.015(2)
C10A 0.056(2) 0.049(2) 0.044(2) 0.0061(15) -0.0142(15) -0.019(2)
C11A 0.051(2) 0.054(2) 0.037(2) 0.0050(15) -0.0097(14) -0.020(2)
C12A 0.053(2) 0.050(2) 0.036(2) 0.0000(15) -0.0076(14) -0.018(2)
C21A 0.059(2) 0.068(2) 0.041(2) -0.005(2) -0.011(2) -0.021(2)
C22A 0.069(2) 0.067(2) 0.047(2) 0.003(2) -0.013(2) -0.025(2)
C23A 0.079(3) 0.096(3) 0.047(2) 0.008(2) -0.010(2) -0.039(2)
C24A 0.091(3) 0.126(4) 0.055(2) -0.009(3) 0.010(2) -0.037(3)
C25A 0.096(3) 0.105(4) 0.079(3) -0.033(3) 0.011(3) -0.010(3)
C26A 0.098(3) 0.073(3) 0.066(2) -0.010(2) -0.003(2) -0.014(2)
C41A 0.068(2) 0.048(2) 0.056(2) -0.004(2) -0.019(2) -0.019(2)
C43A 0.077(3) 0.110(3) 0.099(3) -0.041(3) -0.019(2) -0.024(2)
C44A 0.092(3) 0.118(4) 0.081(3) 0.025(3) -0.027(2) -0.027(3)
C45A 0.064(2) 0.092(3) 0.071(2) -0.025(2) -0.011(2) -0.018(2)
C46A 0.072(3) 0.131(4) 0.126(4) -0.045(3) -0.030(3) -0.002(3)
C47A 0.085(3) 0.132(4) 0.104(3) -0.057(3) -0.007(3) -0.013(3)
C48A 0.113(4) 0.173(5) 0.091(3) -0.035(3) 0.028(3) -0.065(4)
C81A 0.122(3) 0.058(2) 0.055(2) 0.002(2) -0.014(2) -0.042(2)
C82A 0.076(3) 0.053(2) 0.049(2) -0.006(2) -0.005(2) -0.024(2)
C83A 0.072(3) 0.108(3) 0.099(3) -0.036(3) -0.008(2) -0.014(2)
C84A 0.110(4) 0.121(4) 0.108(4) -0.064(3) 0.012(3) -0.016(3)
C85A 0.131(5) 0.100(4) 0.077(3) -0.029(3) -0.021(3) -0.046(3)
C86A 0.097(3) 0.094(3) 0.082(3) -0.001(3) -0.025(3) -0.039(3)
C87A 0.081(3) 0.074(3) 0.062(2) -0.006(2) 0.003(2) -0.022(2)
Si4B 0.0574(6) 0.0743(7) 0.0600(6) -0.0087(5) 0.0004(5) -0.0247(5)
O1B 0.059(2) 0.071(2) 0.0486(13) -0.0015(11) -0.0103(11) 0.0064(13)
O3B 0.059(2) 0.080(2) 0.0546(14) -0.0035(13) 0.0042(12) -0.0143(13)
O5B 0.0557(15) 0.077(2) 0.0655(15) 0.0146(12) -0.0208(12) -0.0198(12)
N2B 0.052(2) 0.057(2) 0.0391(14) 0.0029(12) -0.0075(12) -0.0119(13)
N6B 0.065(2) 0.066(2) 0.043(2) 0.0113(13) -0.0106(14) -0.005(2)
N8B 0.070(2) 0.054(2) 0.0386(15) 0.0021(13) -0.0107(13) -0.0015(14)
C1B 0.057(2) 0.043(2) 0.041(2) 0.0039(14) -0.005(2) -0.007(2)
C3B 0.052(2) 0.051(2) 0.054(2) 0.005(2) -0.004(2) -0.019(2)
C4B 0.041(2) 0.047(2) 0.056(2) 0.006(2) -0.0038(15) -0.0056(15)
C5B 0.048(2) 0.052(2) 0.055(2) 0.013(2) -0.013(2) -0.014(2)
C7B 0.074(3) 0.067(2) 0.042(2) 0.005(2) -0.007(2) -0.001(2)
C9B 0.058(2) 0.045(2) 0.041(2) 0.0066(14) -0.0114(15) -0.013(2)
C10B 0.045(2) 0.054(2) 0.043(2) 0.0059(15) -0.0078(14) -0.014(2)
C11B 0.049(2) 0.055(2) 0.041(2) 0.006(2) -0.0114(15) -0.011(2)
C12B 0.053(2) 0.046(2) 0.042(2) 0.002(2) -0.011(2) -0.008(2)
C21B 0.056(2) 0.059(2) 0.040(2) -0.001(2) -0.0058(15) -0.015(2)
C22B 0.057(2) 0.059(2) 0.041(2) 0.002(2) -0.005(2) -0.010(2)
C23B 0.062(2) 0.079(3) 0.047(2) 0.002(2) -0.008(2) -0.010(2)
C24B 0.073(3) 0.099(3) 0.052(2) -0.009(2) -0.014(2) -0.016(2)
C25B 0.101(3) 0.088(3) 0.074(3) -0.028(2) -0.020(2) -0.021(3)
C26B 0.086(3) 0.063(2) 0.062(2) -0.005(2) -0.017(2) -0.016(2)
C41B 0.052(2) 0.050(2) 0.059(2) -0.002(2) 0.001(2) -0.013(2)
O42B 0.0440(13) 0.0521(13) 0.0674(14) -0.0006(11) -0.0047(11) -0.0131(10)
C43B 0.118(4) 0.142(4) 0.088(3) 0.040(3) -0.018(3) -0.073(3)
C44B 0.072(3) 0.134(4) 0.141(4) -0.058(4) 0.026(3) -0.034(3)
C45B 0.076(3) 0.107(3) 0.069(2) -0.017(2) 0.000(2) -0.044(2)
C46B 0.108(4) 0.182(6) 0.121(4) -0.033(4) 0.001(3) -0.095(4)
C47B 0.129(5) 0.201(6) 0.127(4) -0.097(4) 0.021(4) -0.071(4)
C48B 0.191(7) 0.191(6) 0.139(5) 0.045(5) -0.097(5) -0.092(5)
C81B 0.103(3) 0.067(3) 0.058(2) 0.002(2) -0.004(2) 0.019(2)
C82B 0.076(3) 0.057(2) 0.048(2) -0.007(2) -0.015(2) -0.001(2)
C83B 0.085(3) 0.092(3) 0.095(3) -0.011(3) -0.023(3) -0.015(3)
C84B 0.105(4) 0.137(5) 0.112(5) -0.007(4) 0.010(4) -0.005(4)
C85B 0.160(7) 0.125(5) 0.079(4) -0.015(3) 0.003(4) 0.002(5)
C86B 0.189(6) 0.083(3) 0.081(4) -0.032(3) -0.051(4) 0.002(4)
C87B 0.107(4) 0.076(3) 0.086(3) -0.008(2) -0.033(3) -0.014(3)
C51S 0.316(13) 0.235(10) 0.164(8) -0.124(8) -0.022(8) 0.022(9)
C52S 1.012(53) 0.550(30) 0.107(8) 0.109(13) -0.084(16) -0.471(35)
C53S 0.152(6) 0.085(4) 0.246(9) -0.038(5) -0.069(6) -0.037(4)
C54S 0.910(48) 0.243(17) 0.277(18) -0.042(14) -0.204(25) -0.320(24)
C55S 0.504(26) 0.219(12) 0.467(26) 0.071(17) -0.277(25) -0.194(15)

loop_
_atom_site_label
_atom_site_type_symbol
_atom_site_fract_x
_atom_site_fract_y
_atom_site_fract_z
_atom_site_U_iso_or_equiv
_atom_site_thermal_displace_type
_atom_site_occupancy
_atom_site_calc_flag
_atom_site_refinement_flags
Si4A Si -0.00150(10) 0.03422(7) 0.14422(5) 0.0595(3) Uani 1 d .
O1A O 0.1513(3) -0.21250(15) 0.23785(10) 0.0629(6) Uani 1 d .
O3A O 0.3861(3) -0.0574(2) 0.33262(11) 0.0708(7) Uani 1 d .
O5A O 0.5734(2) -0.01174(15) 0.09842(10) 0.0628(6) Uani 1 d .
H5AA H 0.6001(2) -0.01250(15) 0.05766(10) 0.094 Uiso 1 d R
O42A O 0.1328(2) -0.00341(13) 0.18703(10) 0.0554(6) Uani 1 d .
N2A N 0.2541(3) -0.1417(2) 0.29999(11) 0.0517(7) Uani 1 d .
N6A N 0.3671(3) -0.0782(2) 0.02206(12) 0.0546(7) Uani 1 d .
N8A N 0.3302(3) -0.1996(2) 0.08386(12) 0.0525(7) Uani 1 d .
C1A C 0.2430(4) -0.1765(2) 0.24340(14) 0.0502(8) Uani 1 d .
C3A C 0.3581(4) -0.0934(2) 0.2907(2) 0.0530(8) Uani 1 d .
C4A C 0.3797(3) 0.0004(2) 0.18329(14) 0.0508(8) Uani 1 d .
H4AA H 0.4355(3) 0.0350(2) 0.19722(14) 0.061 Uiso 1 d R
C5A C 0.4246(3) -0.0006(2) 0.10996(14) 0.0517(8) Uani 1 d .
H5AB H 0.3826(3) 0.0540(2) 0.08711(14) 0.062 Uiso 1 d R
C7A C 0.3391(4) -0.1553(2) 0.02285(15) 0.0595(9) Uani 1 d .
H7AA H 0.3261(4) -0.1781(2) -0.01554(15) 0.071 Uiso 1 d R
C9A C 0.3703(3) -0.1647(2) 0.19571(13) 0.0468(8) Uani 1 d .
H9AA H 0.4398(3) -0.2175(2) 0.20145(13) 0.056 Uiso 1 d R
C10A C 0.4222(3) -0.0919(2) 0.22040(14) 0.0487(8) Uani 1 d .
H10A H 0.5224(3) -0.1078(2) 0.21896(14) 0.058 Uiso 1 d R
C11A C 0.3781(3) -0.0724(2) 0.08622(14) 0.0464(8) Uani 1 d .
C12A C 0.3550(3) -0.1455(2) 0.12462(13) 0.0457(8) Uani 1 d .
C21A C 0.1616(3) -0.1502(2) 0.36005(15) 0.0542(8) Uani 1 d .
C22A C 0.1562(4) -0.2319(2) 0.3922(2) 0.0595(9) Uani 1 d .
H22A H 0.2136(4) -0.2823(2) 0.3740(2) 0.071 Uiso 1 d R
C23A C 0.0684(4) -0.2394(3) 0.4502(2) 0.0723(11) Uani 1 d .
H23A H 0.0636(4) -0.2962(3) 0.4727(2) 0.087 Uiso 1 d R
C24A C -0.0112(5) -0.1688(4) 0.4753(2) 0.0905(14) Uani 1 d .
H24A H -0.0699(5) -0.1748(4) 0.5162(2) 0.109 Uiso 1 d R
C25A C -0.0080(5) -0.0869(3) 0.4432(2) 0.0953(14) Uani 1 d .
H25A H -0.0657(5) -0.0365(3) 0.4613(2) 0.114 Uiso 1 d R
C26A C 0.0802(4) -0.0774(3) 0.3846(2) 0.0800(12) Uani 1 d .
H26A H 0.0837(4) -0.0209(3) 0.3613(2) 0.096 Uiso 1 d R
C41A C 0.2288(3) 0.0451(2) 0.1998(2) 0.0555(9) Uani 1 d .
H41A H 0.2125(3) 0.0530(2) 0.2454(2) 0.067 Uiso 1 d R
H41B H 0.2109(3) 0.1016(2) 0.1749(2) 0.067 Uiso 1 d R
C43A C -0.0269(4) -0.0600(3) 0.1096(2) 0.0906(13) Uani 1 d .
H43A H 0.0559(4) -0.0820(3) 0.0813(2) 0.136 Uiso 1 d R
H43B H -0.0443(4) -0.1048(3) 0.1442(2) 0.136 Uiso 1 d R
H43C H -0.1056(4) -0.0425(3) 0.0849(2) 0.136 Uiso 1 d R
C44A C 0.0426(5) 0.1178(3) 0.0771(2) 0.0987(14) Uani 1 d .
H44A H 0.1241(5) 0.0927(3) 0.0493(2) 0.148 Uiso 1 d R
H44B H -0.0346(5) 0.1390(3) 0.0517(2) 0.148 Uiso 1 d R
H44C H 0.0616(5) 0.1651(3) 0.0957(2) 0.148 Uiso 1 d R
C45A C -0.1589(4) 0.0800(3) 0.2000(2) 0.0734(11) Uani 1 d .
C46A C -0.2780(5) 0.1347(3) 0.1609(2) 0.108(2) Uani 1 d .
H46A H -0.3579(5) 0.1572(3) 0.1906(2) 0.162 Uiso 1 d R
H46B H -0.2444(5) 0.1823(3) 0.1342(2) 0.162 Uiso 1 d R
H46C H -0.3044(5) 0.0991(3) 0.1334(2) 0.162 Uiso 1 d R
C47A C -0.1205(5) 0.1395(3) 0.2442(2) 0.104(2) Uani 1 d .
H47A H -0.2016(5) 0.1630(3) 0.2729(2) 0.156 Uiso 1 d R
H47B H -0.0482(5) 0.1070(3) 0.2697(2) 0.156 Uiso 1 d R
H47C H -0.0871(5) 0.1862(3) 0.2163(2) 0.156 Uiso 1 d R
C48A C -0.2146(6) 0.0050(4) 0.2432(2) 0.122(2) Uani 1 d .
H48A H -0.2961(6) 0.0279(4) 0.2719(2) 0.183 Uiso 1 d R
H48B H -0.2390(6) -0.0316(4) 0.2158(2) 0.183 Uiso 1 d R
H48C H -0.1430(6) -0.0285(4) 0.2688(2) 0.183 Uiso 1 d R
C81A C 0.3112(5) -0.2901(2) 0.1021(2) 0.0753(11) Uani 1 d .
H81A H 0.2352(5) -0.2912(2) 0.1367(2) 0.090 Uiso 1 d R
H81B H 0.3950(5) -0.3251(2) 0.1181(2) 0.090 Uiso 1 d R
C82A C 0.2817(4) -0.3277(2) 0.0450(2) 0.0580(9) Uani 1 d .
C83A C 0.3877(5) -0.3736(3) 0.0063(2) 0.0916(13) Uani 1 d .
H83A H 0.4820(5) -0.3850(3) 0.0171(2) 0.110 Uiso 1 d R
C84A C 0.3593(6) -0.4069(3) -0.0479(3) 0.112(2) Uani 1 d .
H84A H 0.4344(6) -0.4384(3) -0.0757(3) 0.134 Uiso 1 d R
C85A C 0.2283(7) -0.3925(3) -0.0628(2) 0.0962(14) Uani 1 d .
H85A H 0.2097(7) -0.4136(3) -0.1009(2) 0.115 Uiso 1 d R
C86A C 0.1218(5) -0.3487(3) -0.0241(2) 0.0874(13) Uani 1 d .
H86A H 0.0276(5) -0.3400(3) -0.0346(2) 0.105 Uiso 1 d R
C87A C 0.1479(4) -0.3165(2) 0.0295(2) 0.0725(11) Uani 1 d .
H87A H 0.0705(4) -0.2862(2) 0.0569(2) 0.087 Uiso 1 d R
Si4B Si -0.37710(10) -0.50182(7) 0.35536(5) 0.0629(3) Uani 1 d .
O1B O -0.3524(3) -0.25112(15) 0.27640(10) 0.0629(6) Uani 1 d .
O3B O 0.0736(2) -0.3904(2) 0.18594(11) 0.0662(6) Uani 1 d .
O5B O 0.1190(2) -0.45324(15) 0.42373(11) 0.0662(7) Uani 1 d .
H5BA H 0.1125(2) -0.45642(15) 0.46521(11) 0.099 Uiso 1 d R
N2B N -0.1498(3) -0.3145(2) 0.21652(11) 0.0502(7) Uani 1 d .
N6B N -0.1921(3) -0.3977(2) 0.49296(12) 0.0609(8) Uani 1 d .
N8B N -0.2811(3) -0.2739(2) 0.43522(12) 0.0563(7) Uani 1 d .
C1B C -0.2299(4) -0.2848(2) 0.27263(14) 0.0485(8) Uani 1 d .
C3B C -0.0150(4) -0.3593(2) 0.2275(2) 0.0522(8) Uani 1 d .
C4B C 0.0012(3) -0.4603(2) 0.33152(15) 0.0500(8) Uani 1 d .
H4BA H 0.0937(3) -0.4920(2) 0.31784(15) 0.060 Uiso 1 d R
C5B C -0.0089(3) -0.4653(2) 0.40549(15) 0.0522(8) Uani 1 d .
H5BB H -0.0251(3) -0.5216(2) 0.42466(15) 0.063 Uiso 1 d R
C7B C -0.2828(4) -0.3226(2) 0.4942(2) 0.0643(10) Uani 1 d .
H7BA H -0.3426(4) -0.3048(2) 0.5328(2) 0.077 Uiso 1 d R
C9B C -0.1297(3) -0.2974(2) 0.32378(13) 0.0484(8) Uani 1 d .
H9BA H -0.0992(3) -0.2437(2) 0.32175(13) 0.058 Uiso 1 d R
C10B C -0.0043(3) -0.3653(2) 0.29951(14) 0.0480(8) Uani 1 d .
H10B H 0.0804(3) -0.3482(2) 0.30476(14) 0.058 Uiso 1 d R
C11B C -0.1279(3) -0.3969(2) 0.42989(14) 0.0490(8) Uani 1 d .
C12B C -0.1819(3) -0.3225(2) 0.39368(14) 0.0476(8) Uani 1 d .
C21B C -0.2012(3) -0.3057(2) 0.15379(15) 0.0518(8) Uani 1 d .
C22B C -0.2547(3) -0.2245(2) 0.12389(14) 0.0536(8) Uani 1 d .
H22B H -0.2603(3) -0.1740(2) 0.14524(14) 0.064 Uiso 1 d R
C23B C -0.2991(4) -0.2165(3) 0.0625(2) 0.0645(10) Uani 1 d .
H23B H -0.3366(4) -0.1597(3) 0.0415(2) 0.077 Uiso 1 d R
C24B C -0.2900(4) -0.2877(3) 0.0323(2) 0.0741(11) Uani 1 d .
H24B H -0.3207(4) -0.2814(3) -0.0102(2) 0.089 Uiso 1 d R
C25B C -0.2368(5) -0.3691(3) 0.0625(2) 0.0846(12) Uani 1 d .
H25B H -0.2310(5) -0.4196(3) 0.0411(2) 0.102 Uiso 1 d R
C26B C -0.1922(4) -0.3784(2) 0.1237(2) 0.0694(10) Uani 1 d .
H26B H -0.1545(4) -0.4351(2) 0.1449(2) 0.083 Uiso 1 d R
C41B C -0.1006(3) -0.5054(2) 0.3088(2) 0.0545(8) Uani 1 d .
H41C H -0.0917(3) -0.5633(2) 0.3315(2) 0.065 Uiso 1 d R
H41D H -0.0770(3) -0.5102(2) 0.2627(2) 0.065 Uiso 1 d R
O42B O -0.2413(2) -0.46078(13) 0.31992(10) 0.0549(6) Uani 1 d .
C43B C -0.3213(5) -0.5926(3) 0.4182(2) 0.113(2) Uani 1 d .
H43D H -0.2806(5) -0.5720(3) 0.4504(2) 0.170 Uiso 1 d R
H43E H -0.4014(5) -0.6153(3) 0.4389(2) 0.170 Uiso 1 d R
H43F H -0.2533(5) -0.6378(3) 0.3983(2) 0.170 Uiso 1 d R
C44B C -0.4986(5) -0.4125(3) 0.3931(3) 0.113(2) Uani 1 d .
H44D H -0.5264(5) -0.3657(3) 0.3596(3) 0.170 Uiso 1 d R
H44E H -0.5801(5) -0.4321(3) 0.4157(3) 0.170 Uiso 1 d R
H44F H -0.4526(5) -0.3924(3) 0.4236(3) 0.170 Uiso 1 d R
C45B C -0.4560(4) -0.5396(3) 0.2919(2) 0.0801(12) Uani 1 d .
C46B C -0.5745(5) -0.5867(4) 0.3243(3) 0.127(2) Uani 1 d .
H46D H -0.6147(5) -0.6057(4) 0.2912(3) 0.190 Uiso 1 d R
H46E H -0.5380(5) -0.6361(4) 0.3541(3) 0.190 Uiso 1 d R
H46F H -0.6454(5) -0.5466(4) 0.3480(3) 0.190 Uiso 1 d R
C47B C -0.3460(6) -0.6043(4) 0.2547(3) 0.142(2) Uani 1 d .
H47D H -0.3876(6) -0.6234(4) 0.2220(3) 0.213 Uiso 1 d R
H47E H -0.2711(6) -0.5765(4) 0.2338(3) 0.213 Uiso 1 d R
H47F H -0.3094(6) -0.6536(4) 0.2845(3) 0.213 Uiso 1 d R
C48B C -0.5132(7) -0.4626(4) 0.2438(3) 0.164(3) Uani 1 d .
H48D H -0.5536(7) -0.4837(4) 0.2117(3) 0.246 Uiso 1 d R
H48E H -0.5840(7) -0.4213(4) 0.2663(3) 0.246 Uiso 1 d R
H48F H -0.4387(7) -0.4349(4) 0.2225(3) 0.246 Uiso 1 d R
C81B C -0.3656(5) -0.1855(2) 0.4193(2) 0.0833(13) Uani 1 d .
H81C H -0.4203(5) -0.1859(2) 0.3848(2) 0.100 Uiso 1 d R
H81D H -0.3033(5) -0.1464(2) 0.4040(2) 0.100 Uiso 1 d R
C82B C -0.4587(4) -0.1541(2) 0.4780(2) 0.0615(9) Uani 1 d .
C83B C -0.5913(5) -0.1702(3) 0.4924(2) 0.0903(13) Uani 1 d .
H83B H -0.6233(5) -0.2005(3) 0.4629(2) 0.108 Uiso 1 d R
C84B C -0.6800(6) -0.1454(4) 0.5457(3) 0.124(2) Uani 1 d .
H84B H -0.7714(6) -0.1592(4) 0.5550(3) 0.149 Uiso 1 d R
C85B C -0.6358(9) -0.1042(4) 0.5855(3) 0.128(2) Uani 1 d .
H85B H -0.6999(9) -0.0856(4) 0.6227(3) 0.153 Uiso 1 d R
C86B C -0.5078(8) -0.0826(3) 0.5772(3) 0.117(2) Uani 1 d .
H86B H -0.4804(8) -0.0523(3) 0.6082(3) 0.140 Uiso 1 d R
C87B C -0.4138(5) -0.1095(3) 0.5201(2) 0.0887(13) Uani 1 d .
H87B H -0.3222(5) -0.0960(3) 0.5108(2) 0.106 Uiso 1 d R
C51S C -0.7970(11) -0.5871(6) 0.1334(4) 0.241(5) Uani 1 d .
H51A H -0.8068(11) -0.5830(6) 0.0877(4) 0.362 Uiso 1 d R
H51B H -0.8674(11) -0.5429(6) 0.1532(4) 0.362 Uiso 1 d R
H51C H -0.7057(11) -0.5789(6) 0.1381(4) 0.362 Uiso 1 d R
C52S C -0.8067(25) -0.6792(12) 0.1582(5) 0.521(19) Uani 1 d .
H52A H -0.7366(25) -0.7246(12) 0.1397(5) 0.625 Uiso 1 d R
H52B H -0.8980(25) -0.6888(12) 0.1548(5) 0.625 Uiso 1 d R
C53S C -0.7938(7) -0.6677(4) 0.2216(5) 0.152(3) Uani 1 d .
H53A H -0.8774(7) -0.6335(4) 0.2424(5) 0.183 Uiso 1 d R
H53B H -0.7174(7) -0.6398(4) 0.2226(5) 0.183 Uiso 1 d R
C54S C -0.7835(26) -0.7360(11) 0.2560(7) 0.430(17) Uani 1 d .
H54A H -0.6846(26) -0.7589(11) 0.2472(7) 0.516 Uiso 1 d R
H54B H -0.8300(26) -0.7711(11) 0.2365(7) 0.516 Uiso 1 d R
C55S C -0.8071(20) -0.7509(9) 0.3183(9) 0.366(12) Uani 1 d .
H55A H -0.7807(20) -0.8120(9) 0.3329(9) 0.549 Uiso 1 d R
H55B H -0.7585(20) -0.7191(9) 0.3397(9) 0.549 Uiso 1 d R
H55C H -0.9064(20) -0.7314(9) 0.3289(9) 0.549 Uiso 1 d R

loop_
_atom_type_symbol
_atom_type_description
_atom_type_scat_dispersion_real
_atom_type_scat_dispersion_imag
_atom_type_scat_source
C C 0.0033 0.0016 'International Tables Vol C Tables 4.2.6.8 and 6.1.1.4'
H H 0.0000 0.0000 'International Tables Vol C Tables 4.2.6.8 and 6.1.1.4'
N N 0.0061 0.0033 'International Tables Vol C Tables 4.2.6.8 and 6.1.1.4'
O O 0.0106 0.0060 'International Tables Vol C Tables 4.2.6.8 and 6.1.1.4'
Si Si 0.0817 0.0704 'International Tables Vol C Tables 4.2.6.8 and 6.1.1.4'

loop_
_geom_angle_atom_site_label_1
_geom_angle_atom_site_label_2
_geom_angle_atom_site_label_3
_geom_angle
O42A Si4A C43A 105.4(2)
O42A Si4A C44A 109.8(2)
C43A Si4A C44A 109.6(2)
O42A Si4A C45A 109.11(15)
C43A Si4A C45A 111.6(2)
C44A Si4A C45A 111.2(2)
C41A O42A Si4A 126.1(2)
C3A N2A C1A 112.7(3)
C3A N2A C21A 123.6(3)
C1A N2A C21A 123.5(3)
C7A N6A C11A 104.6(2)
C7A N8A C12A 105.6(3)
C7A N8A C81A 127.4(3)
C12A N8A C81A 126.8(2)
O1A C1A N2A 124.3(3)
O1A C1A C9A 128.9(3)
N2A C1A C9A 106.7(3)
O3A C3A N2A 124.2(3)
O3A C3A C10A 127.4(3)
N2A C3A C10A 108.3(3)
C41A C4A C5A 113.4(3)
C41A C4A C10A 114.8(3)
C5A C4A C10A 110.7(3)
O5A C5A C11A 110.7(3)
O5A C5A C4A 108.4(2)
C11A C5A C4A 110.2(2)
N6A C7A N8A 112.8(3)
C12A C9A C1A 118.6(3)
C12A C9A C10A 111.6(2)
C1A C9A C10A 104.1(2)
C3A C10A C9A 103.6(2)
C3A C10A C4A 110.2(3)
C9A C10A C4A 115.6(2)
C12A C11A N6A 110.5(3)
C12A C11A C5A 123.9(3)
N6A C11A C5A 125.3(3)
C11A C12A N8A 106.5(2)
C11A C12A C9A 125.0(3)
N8A C12A C9A 128.2(3)
C26A C21A C22A 120.7(3)
C26A C21A N2A 119.9(3)
C22A C21A N2A 119.4(3)
C21A C22A C23A 119.0(4)
C24A C23A C22A 121.1(4)
C23A C24A C25A 120.4(4)
C24A C25A C26A 119.6(4)
C21A C26A C25A 119.1(4)
O42A C41A C4A 112.5(3)
C48A C45A C47A 109.3(4)
C48A C45A C46A 108.2(4)
C47A C45A C46A 108.1(3)
C48A C45A Si4A 109.4(3)
C47A C45A Si4A 110.4(3)
C46A C45A Si4A 111.4(3)
N8A C81A C82A 111.7(3)
C83A C82A C87A 117.7(3)
C83A C82A C81A 120.8(4)
C87A C82A C81A 121.5(3)
C82A C83A C84A 120.4(4)
C85A C84A C83A 120.4(4)
C84A C85A C86A 119.9(4)
C85A C86A C87A 120.3(4)
C86A C87A C82A 121.3(4)
O42B Si4B C44B 105.3(2)
O42B Si4B C43B 110.0(2)
C44B Si4B C43B 110.4(3)
O42B Si4B C45B 108.98(15)
C44B Si4B C45B 111.4(2)
C43B Si4B C45B 110.6(2)
C1B N2B C3B 112.9(3)
C1B N2B C21B 124.5(3)
C3B N2B C21B 122.5(3)
C7B N6B C11B 105.1(3)
C7B N8B C12B 105.8(3)
C7B N8B C81B 126.8(3)
C12B N8B C81B 127.3(3)
O1B C1B N2B 124.8(3)
O1B C1B C9B 128.7(3)
N2B C1B C9B 106.3(3)
O3B C3B N2B 124.8(3)
O3B C3B C10B 127.3(3)
N2B C3B C10B 107.9(3)
C5B C4B C41B 113.4(3)
C5B C4B C10B 110.5(3)
C41B C4B C10B 114.5(3)
O5B C5B C11B 109.6(3)
O5B C5B C4B 109.9(3)
C11B C5B C4B 109.9(2)
N6B C7B N8B 112.2(3)
C12B C9B C10B 111.2(2)
C12B C9B C1B 118.3(3)
C10B C9B C1B 104.3(2)
C3B C10B C9B 103.6(2)
C3B C10B C4B 109.8(3)
C9B C10B C4B 116.3(2)
C12B C11B N6B 110.2(3)
C12B C11B C5B 124.6(3)
N6B C11B C5B 125.1(3)
C11B C12B N8B 106.7(3)
C11B C12B C9B 124.4(3)
N8B C12B C9B 128.7(3)
C22B C21B C26B 120.5(3)
C22B C21B N2B 119.7(3)
C26B C21B N2B 119.8(3)
C21B C22B C23B 119.3(3)
C24B C23B C22B 120.8(4)
C23B C24B C25B 119.8(3)
C24B C25B C26B 120.3(4)
C21B C26B C25B 119.4(4)
O42B C41B C4B 112.7(3)
C41B O42B Si4B 127.4(2)
C48B C45B C47B 108.8(5)
C48B C45B C46B 110.1(4)
C47B C45B C46B 107.5(4)
C48B C45B Si4B 110.0(3)
C47B C45B Si4B 110.1(3)
C46B C45B Si4B 110.3(3)
N8B C81B C82B 111.2(3)
C83B C82B C87B 117.9(4)
C83B C82B C81B 120.7(4)
C87B C82B C81B 121.4(4)
C84B C83B C82B 123.8(5)
C85B C84B C83B 117.7(6)
C84B C85B C86B 125.2(6)
C85B C86B C87B 116.5(5)
C82B C87B C86B 118.8(5)
C53S C52S C51S 92.0(12)
C54S C53S C52S 110.1(10)
C53S C54S C55S 129.4(18)

loop_
_geom_bond_atom_site_label_1
_geom_bond_atom_site_label_2
_geom_bond_distance
Si4A O42A 1.655(2)
Si4A C43A 1.834(4)
Si4A C44A 1.852(4)
Si4A C45A 1.866(4)
O1A C1A 1.201(4)
O3A C3A 1.206(4)
O5A C5A 1.425(4)
O42A C41A 1.423(4)
N2A C3A 1.389(4)
N2A C1A 1.401(4)
N2A C21A 1.441(4)
N6A C7A 1.311(4)
N6A C11A 1.373(4)
N8A C7A 1.357(4)
N8A C12A 1.374(4)
N8A C81A 1.477(4)
C1A C9A 1.509(4)
C3A C10A 1.502(4)
C4A C41A 1.509(4)
C4A C5A 1.524(4)
C4A C10A 1.549(4)
C5A C11A 1.491(4)
C9A C12A 1.487(4)
C9A C10A 1.542(4)
C11A C12A 1.352(4)
C21A C26A 1.367(5)
C21A C22A 1.377(4)
C22A C23A 1.382(5)
C23A C24A 1.340(6)
C24A C25A 1.376(6)
C25A C26A 1.398(6)
C45A C48A 1.536(6)
C45A C47A 1.549(5)
C45A C46A 1.552(6)
C81A C82A 1.496(5)
C82A C83A 1.360(5)
C82A C87A 1.371(5)
C83A C84A 1.401(6)
C84A C85A 1.335(7)
C85A C86A 1.347(6)
C86A C87A 1.373(5)
Si4B O42B 1.650(2)
Si4B C44B 1.827(4)
Si4B C43B 1.839(5)
Si4B C45B 1.860(4)
O1B C1B 1.201(4)
O3B C3B 1.207(4)
O5B C5B 1.430(4)
N2B C1B 1.387(4)
N2B C3B 1.392(4)
N2B C21B 1.445(4)
N6B C7B 1.319(4)
N6B C11B 1.368(4)
N8B C7B 1.350(4)
N8B C12B 1.378(4)
N8B C81B 1.478(4)
C1B C9B 1.519(4)
C3B C10B 1.505(4)
C4B C5B 1.518(4)
C4B C41B 1.521(4)
C4B C10B 1.548(4)
C5B C11B 1.490(4)
C9B C12B 1.495(4)
C9B C10B 1.520(4)
C11B C12B 1.348(4)
C21B C22B 1.370(4)
C21B C26B 1.372(5)
C22B C23B 1.389(4)
C23B C24B 1.352(5)
C24B C25B 1.375(5)
C25B C26B 1.383(5)
C41B O42B 1.410(4)
C45B C48B 1.518(7)
C45B C47B 1.520(6)
C45B C46B 1.546(6)
C81B C82B 1.490(5)
C82B C83B 1.370(6)
C82B C87B 1.379(5)
C83B C84B 1.353(7)
C84B C85B 1.303(8)
C85B C86B 1.362(8)
C86B C87B 1.447(7)
C51S C52S 1.50(2)
C52S C53S 1.387(13)
C53S C54S 1.199(15)
C54S C55S 1.28(2)
